data_7224843
loop_
_publ_author_name
'Morshedi, Mahbod'
'Willis, Anthony C.'
'White, Nicholas G.'

_publ_section_title
;
 Anion-templated 2D frameworks from hexahydroxytriphenylene
;
_journal_issue 23
_journal_name_full CrystEngComm
_journal_page_first 4281
_journal_paper_doi 10.1039/C6CE00297H
_journal_volume 18
_journal_year 2016
_chemical_compound_source synthesized
_chemical_formula_moiety 'C16 H36 N, C18 H12 O6, H2 P O4, C H4 O'
_chemical_formula_sum 'C35 H54 N O11 P'
_chemical_formula_weight 695.79
_chemical_name_systematic '[HHTP.TBA.H2PO4]n'
_space_group_IT_number 14
_symmetry_cell_setting monoclinic
_symmetry_space_group_name_Hall '-P 2yn'
_symmetry_space_group_name_H-M 'P 1 21/n 1'
_atom_sites_solution_hydrogens difmap
_atom_sites_solution_primary other
_audit_update_record
;
2016-02-03 deposited with the CCDC.
2016-03-28 downloaded from the CCDC.
;
_cell_angle_alpha 90
_cell_angle_beta 93.462(2)
_cell_angle_gamma 90
_cell_formula_units_Z 4
_cell_length_a 12.7893(3)
_cell_length_b 16.0254(4)
_cell_length_c 17.4075(4)
_cell_measurement_reflns_used 10743
_cell_measurement_temperature 150
_cell_measurement_theta_max 29
_cell_measurement_theta_min 4
_cell_volume 3561.22(15)
_computing_cell_refinement 'CrysAlisPro, (Agilent, 2011)'
_computing_data_collection 'SuperNova, (Oxford Diffraction, 2010)'
_computing_data_reduction 'CrysAlisPro, (Agilent, 2011)'
_computing_publication_material 'CRYSTALS (Betteridge et al., 2003)'
_computing_structure_refinement 'CRYSTALS (Betteridge et al., 2003)'
_computing_structure_solution 'Superflip (Palatinus & Chapuis, 2007)'
_diffrn_ambient_temperature 150
_diffrn_measured_fraction_theta_full 0.998
_diffrn_measured_fraction_theta_max 0.998
_diffrn_measurement_device Area
_diffrn_measurement_device_type 'Oxford Diffraction SuperNova'
_diffrn_measurement_method \w
_diffrn_radiation_monochromator graphite
_diffrn_radiation_type 'Mo K\a'
_diffrn_radiation_wavelength 0.71073
_diffrn_reflns_av_R_equivalents 0.045
_diffrn_reflns_limit_h_max 14
_diffrn_reflns_limit_h_min -15
_diffrn_reflns_limit_k_max 19
_diffrn_reflns_limit_k_min -19
_diffrn_reflns_limit_l_max 21
_diffrn_reflns_limit_l_min -18
_diffrn_reflns_number 42134
_diffrn_reflns_theta_full 26.313
_diffrn_reflns_theta_max 26.313
_diffrn_reflns_theta_min 3.257
_diffrn_standards_number 0
_exptl_absorpt_coefficient_mu 0.137
_exptl_absorpt_correction_T_max 1.00
_exptl_absorpt_correction_T_min 0.993
_exptl_absorpt_correction_type multi-scan
_exptl_absorpt_process_details 'CrysAlisPro, (Agilent, 2011)'
_exptl_crystal_colour 'light brown'
_exptl_crystal_density_diffrn 1.298
_exptl_crystal_density_method 'not measured'
_exptl_crystal_description plate
_exptl_crystal_F_000 1496
_exptl_crystal_size_max 0.36
_exptl_crystal_size_mid 0.21
_exptl_crystal_size_min 0.11
_refine_diff_density_max 0.42
_refine_diff_density_min -0.47
_refine_ls_extinction_method None
_refine_ls_goodness_of_fit_ref 0.9473
_refine_ls_hydrogen_treatment mixed
_refine_ls_matrix_type full
_refine_ls_number_parameters 469
_refine_ls_number_reflns 6735
_refine_ls_number_restraints 15
_refine_ls_R_factor_all 0.0692
_refine_ls_R_factor_gt 0.0489
_refine_ls_shift/su_max 0.0005959
_refine_ls_shift/su_mean 0.0000314
_refine_ls_structure_factor_coef Fsqd
_refine_ls_weighting_details
;
 Method, part 1, Chebychev polynomial, (Watkin, 1994, Prince, 1982) 
 [weight] = 1.0/[A~0~*T~0~(x)+A~1~*T~1~(x) ... +A~n-1~]*T~n-1~(x)] 
 where A~i~ are the Chebychev coefficients listed below and x= Fcalc/Fmax 
 Method = Robust Weighting (Prince, 1982) 
 W = [weight] * [1-(deltaF/6*sigmaF)^2^]^2^ 
 A~i~ are: 
 445. 691. 408. 159. 31.2 
;
_refine_ls_weighting_scheme calc
_refine_ls_wR_factor_all 0.1219
_refine_ls_wR_factor_gt 0.1056
_refine_ls_wR_factor_ref 0.1219
_reflns_limit_h_max 15
_reflns_limit_h_min -15
_reflns_limit_k_max 19
_reflns_limit_k_min 0
_reflns_limit_l_max 21
_reflns_limit_l_min 0
_reflns_number_gt 5165
_reflns_number_total 7214
_reflns_threshold_expression I>2.0\s(I)
_oxford_diffrn_Wilson_B_factor 2.24
_oxford_diffrn_Wilson_scale 0.32
_oxford_refine_ls_r_factor_ref 0.0692
_oxford_refine_ls_scale 1.849(10)
_oxford_reflns_number_all 6735
_oxford_reflns_threshold_expression_ref I>-3.0\s(I)
_cod_data_source_file c6ce00297h2.cif
_cod_data_source_block TBAH2PO4
_cod_depositor_comments
;
The following automatic conversions were performed:

'_atom_sites_solution_primary' value 'Other' changed to 'other'
according to
/usr/data/users/saulius/crontab/automatic-downloads/rss-feeds/RSC/lib/dictionaries/cif_core.dic
dictionary named 'cif_core.dic' version 2.4.2 from 2011-04-26.

Automatic conversion script
Id: cif_fix_values 4268 2015-11-12 08:31:59Z antanas 

 Adding full bibliography for 7224841--7224846.cif.
;
_cod_original_cell_volume 3561.22(8)
_cod_original_sg_symbol_H-M 'P 21/n '
_cod_original_formula_sum 'C35 H54 N1 O11 P1'
_cod_database_code 7224843

loop_
_symmetry_equiv_pos_as_xyz
x,y,z
-x,-y,-z
x+1/2,-y+1/2,z+1/2
-x+1/2,y+1/2,-z+1/2

loop_
_atom_site_label
_atom_site_type_symbol
_atom_site_fract_x
_atom_site_fract_y
_atom_site_fract_z
_atom_site_U_iso_or_equiv
_atom_site_occupancy
_atom_site_adp_type
_atom_site_refinement_flags_posn
_atom_site_disorder_group
C1 C 0.06464(18) 0.30481(15) 0.29618(12) 0.0225 1.0000 Uani . .
C2 C 0.16814(18) 0.31947(17) 0.32448(13) 0.0261 1.0000 Uani . .
C3 C 0.19547(18) 0.30730(16) 0.40087(13) 0.0244 1.0000 Uani . .
C4 C 0.12185(17) 0.28159(14) 0.45278(12) 0.0199 1.0000 Uani . .
C5 C 0.01731(17) 0.26861(14) 0.42490(12) 0.0182 1.0000 Uani . .
C6 C -0.00876(17) 0.28033(14) 0.34572(12) 0.0200 1.0000 Uani . .
C7 C 0.28213(16) 0.27317(14) 0.64110(13) 0.0202 1.0000 Uani . .
C8 C 0.20863(17) 0.24212(14) 0.69076(12) 0.0193 1.0000 Uani . .
C9 C 0.10818(17) 0.22517(14) 0.66196(12) 0.0192 1.0000 Uani . .
C10 C 0.07661(17) 0.23838(14) 0.58379(12) 0.0189 1.0000 Uani . .
C11 C 0.15086(17) 0.26853(14) 0.53433(12) 0.0185 1.0000 Uani . .
C12 C 0.25327(17) 0.28542(15) 0.56491(12) 0.0204 1.0000 Uani . .
C13 C -0.20969(18) 0.18415(16) 0.57473(13) 0.0247 1.0000 Uani . .
C14 C -0.24143(17) 0.20779(15) 0.49959(13) 0.0215 1.0000 Uani . .
C15 C -0.16760(17) 0.23515(14) 0.45163(12) 0.0202 1.0000 Uani . .
C16 C -0.06103(16) 0.24260(14) 0.47728(12) 0.0179 1.0000 Uani . .
C17 C -0.03147(17) 0.22395(14) 0.55450(12) 0.0190 1.0000 Uani . .
C18 C -0.10787(18) 0.19283(16) 0.60217(13) 0.0248 1.0000 Uani . .
N100 N 0.18166(18) 0.48321(13) 0.79478(13) 0.0340 1.0000 Uani . .
C101 C 0.1687(2) 0.54523(17) 0.85955(16) 0.0360 1.0000 Uani . .
C102 C 0.1808(3) 0.50994(19) 0.94063(17) 0.0425 1.0000 Uani . .
C103 C 0.1775(2) 0.5788(2) 1.00063(18) 0.0430 1.0000 Uani . .
C104 C 0.0771(2) 0.6290(2) 0.9954(2) 0.0511 1.0000 Uani . .
C111 C 0.0991(2) 0.41535(18) 0.79613(19) 0.0414 1.0000 Uani . .
C112 C -0.0135(2) 0.4445(2) 0.7837(2) 0.0505 1.0000 Uani . .
C113 C -0.0861(3) 0.3703(3) 0.7720(3) 0.0654 1.0000 Uani . .
C114 C -0.1992(3) 0.3944(3) 0.7591(3) 0.0928 1.0000 Uani . .
C121 C 0.1724(2) 0.53250(17) 0.71999(16) 0.0359 1.0000 Uani . .
C122 C 0.1718(2) 0.48337(17) 0.64569(17) 0.0375 1.0000 Uani . .
C123 C 0.1539(2) 0.54352(19) 0.57820(17) 0.0419 1.0000 Uani . .
C124 C 0.1572(3) 0.5018(2) 0.5006(2) 0.0561 1.0000 Uani . .
C131 C 0.2876(2) 0.43986(17) 0.80414(17) 0.0360 1.0000 Uani D .
C132 C 0.3817(2) 0.49627(19) 0.8105(2) 0.0458 1.0000 Uani D .
C133 C 0.4798(3) 0.4439(3) 0.8290(2) 0.0701 1.0000 Uani D .
C134 C 0.5739(5) 0.4809(5) 0.8594(5) 0.0650 0.5000 Uani D 1
P201 P 0.47980(5) 0.63381(4) 0.62334(4) 0.0266 1.0000 Uani . .
O202 O 0.40384(14) 0.70364(12) 0.63523(10) 0.0323 1.0000 Uani . .
O203 O 0.41058(16) 0.55242(14) 0.61758(13) 0.0443 1.0000 Uani D .
O204 O 0.54777(13) 0.64186(13) 0.55720(10) 0.0348 1.0000 Uani . .
O205 O 0.54904(14) 0.62173(14) 0.70064(10) 0.0388 1.0000 Uani D .
O301 O 0.51507(15) 0.60099(13) 0.41537(10) 0.0356 1.0000 Uani D .
C302 C 0.4050(2) 0.6076(3) 0.39585(19) 0.0534 1.0000 Uani . .
O13 O -0.28383(13) 0.15237(15) 0.62132(10) 0.0389 1.0000 Uani D .
O8 O 0.24068(12) 0.23060(11) 0.76617(9) 0.0231 1.0000 Uani D .
O7 O 0.38137(12) 0.29084(11) 0.67184(9) 0.0251 1.0000 Uani D .
O2 O 0.24316(14) 0.34545(15) 0.27659(10) 0.0410 1.0000 Uani D .
O1 O 0.04187(13) 0.31612(12) 0.21853(9) 0.0290 1.0000 Uani D .
O14 O -0.34565(13) 0.20023(12) 0.48028(10) 0.0283 1.0000 Uani D .
C144 C 0.5096(6) 0.4558(5) 0.9145(4) 0.0699 0.5000 Uani D 2
H31 H 0.2642 0.3160 0.4177 0.0293 1.0000 Uiso R .
H61 H -0.0788 0.2713 0.3249 0.0243 1.0000 Uiso R .
H91 H 0.0607 0.2046 0.6958 0.0231 1.0000 Uiso R .
H121 H 0.3033 0.3055 0.5332 0.0238 1.0000 Uiso R .
H151 H -0.1896 0.2492 0.4019 0.0241 1.0000 Uiso R .
H181 H -0.0901 0.1786 0.6536 0.0300 1.0000 Uiso R .
H1011 H 0.2206 0.5896 0.8541 0.0434 1.0000 Uiso R .
H1012 H 0.0989 0.5687 0.8494 0.0431 1.0000 Uiso R .
H1022 H 0.2482 0.4815 0.9479 0.0513 1.0000 Uiso R .
H1021 H 0.1252 0.4698 0.9485 0.0509 1.0000 Uiso R .
H1031 H 0.1837 0.5526 1.0526 0.0507 1.0000 Uiso R .
H1032 H 0.2371 0.6162 0.9952 0.0506 1.0000 Uiso R .
H1041 H 0.0775 0.6691 1.0368 0.0768 1.0000 Uiso R .
H1042 H 0.0185 0.5914 0.9999 0.0770 1.0000 Uiso R .
H1043 H 0.0681 0.6569 0.9467 0.0768 1.0000 Uiso R .
H1112 H 0.1088 0.3854 0.8440 0.0488 1.0000 Uiso R .
H1111 H 0.1120 0.3776 0.7550 0.0484 1.0000 Uiso R .
H1121 H -0.0327 0.4753 0.8278 0.0601 1.0000 Uiso R .
H1122 H -0.0223 0.4792 0.7375 0.0594 1.0000 Uiso R .
H1131 H -0.0767 0.3318 0.8150 0.0780 1.0000 Uiso R .
H1132 H -0.0672 0.3430 0.7249 0.0786 1.0000 Uiso R .
H1141 H -0.2420 0.3458 0.7517 0.1358 1.0000 Uiso R .
H1143 H -0.2211 0.4252 0.8023 0.1362 1.0000 Uiso R .
H1142 H -0.2065 0.4287 0.7139 0.1361 1.0000 Uiso R .
H1211 H 0.2306 0.5714 0.7220 0.0427 1.0000 Uiso R .
H1212 H 0.1078 0.5634 0.7200 0.0425 1.0000 Uiso R .
H1221 H 0.2389 0.4554 0.6431 0.0443 1.0000 Uiso R .
H1222 H 0.1170 0.4423 0.6443 0.0433 1.0000 Uiso R .
H1231 H 0.2077 0.5865 0.5822 0.0496 1.0000 Uiso R .
H1232 H 0.0853 0.5686 0.5817 0.0504 1.0000 Uiso R .
H1241 H 0.1430 0.5420 0.4604 0.0837 1.0000 Uiso R .
H1242 H 0.2258 0.4779 0.4955 0.0837 1.0000 Uiso R .
H1243 H 0.1047 0.4584 0.4965 0.0835 1.0000 Uiso R .
H1311 H 0.2871 0.4047 0.8493 0.0434 1.0000 Uiso R .
H1312 H 0.2916 0.4055 0.7587 0.0422 1.0000 Uiso R .
H1321 H 0.3752 0.5374 0.8502 0.0554 1.0000 Uiso R .
H1322 H 0.3875 0.5244 0.7608 0.0555 1.0000 Uiso R .
H1341 H 0.6278 0.4391 0.8624 0.1040 0.5000 Uiso R 1
H1343 H 0.5621 0.5032 0.9104 0.1042 0.5000 Uiso R 1
H1342 H 0.5903 0.5244 0.8234 0.1041 0.5000 Uiso R 1
H1441 H 0.5763 0.4302 0.9273 0.1109 0.5000 Uiso R 2
H1443 H 0.5130 0.5139 0.9275 0.1109 0.5000 Uiso R 2
H1442 H 0.4580 0.4296 0.9442 0.1109 0.5000 Uiso R 2
H71 H 0.414(2) 0.3234(16) 0.6450(15) 0.0367 1.0000 Uiso D .
H81 H 0.1914(18) 0.2185(18) 0.7919(15) 0.0350 1.0000 Uiso D .
H2051 H 0.6112(16) 0.634(2) 0.696(2) 0.0573 1.0000 Uiso D .
H131 H -0.3404(18) 0.156(2) 0.5983(19) 0.0582 1.0000 Uiso D .
H21 H 0.225(3) 0.344(2) 0.2312(11) 0.0620 1.0000 Uiso D .
H2031 H 0.444(3) 0.5093(17) 0.608(2) 0.0664 1.0000 Uiso D .
H3011 H 0.518(3) 0.612(2) 0.4628(11) 0.0520 1.0000 Uiso D .
H141 H -0.365(2) 0.2282(18) 0.4426(14) 0.0427 1.0000 Uiso D .
H11 H -0.0112(18) 0.2907(18) 0.2064(18) 0.0433 1.0000 Uiso D .
H3022 H 0.3697 0.5678 0.4279 0.0802 1.0000 Uiso R .
H3021 H 0.3812 0.6637 0.4061 0.0811 1.0000 Uiso R .
H3023 H 0.3902 0.5930 0.3426 0.0807 1.0000 Uiso R .
H1331 H 0.4617 0.4028 0.8653 0.0848 0.5000 Uiso R 1
H1332 H 0.4957 0.4175 0.7823 0.0848 0.5000 Uiso R 1
H1333 H 0.5347 0.4615 0.7982 0.0848 0.5000 Uiso . 2
H1334 H 0.4648 0.3864 0.8181 0.0848 0.5000 Uiso . 2

loop_
_atom_site_aniso_label
_atom_site_aniso_U_11
_atom_site_aniso_U_22
_atom_site_aniso_U_33
_atom_site_aniso_U_23
_atom_site_aniso_U_13
_atom_site_aniso_U_12
C1 0.0213(11) 0.0299(12) 0.0158(11) 0.0005(9) -0.0026(9) 0.0003(10)
C2 0.0198(11) 0.0415(15) 0.0172(11) 0.0009(10) 0.0029(9) -0.0029(10)
C3 0.0162(11) 0.0390(14) 0.0176(11) -0.0027(10) -0.0016(8) -0.0035(10)
C4 0.0182(11) 0.0269(12) 0.0145(10) -0.0028(9) -0.0007(8) 0.0007(9)
C5 0.0177(10) 0.0211(11) 0.0156(10) -0.0012(8) -0.0004(8) 0.0003(9)
C6 0.0151(10) 0.0279(12) 0.0165(10) 0.0001(9) -0.0024(8) -0.0015(9)
C7 0.0143(10) 0.0243(12) 0.0217(11) -0.0021(9) -0.0027(8) 0.0013(9)
C8 0.0216(11) 0.0237(11) 0.0120(10) -0.0012(8) -0.0042(8) 0.0026(9)
C9 0.0183(11) 0.0262(12) 0.0133(10) -0.0001(9) 0.0020(8) 0.0005(9)
C10 0.0174(11) 0.0236(11) 0.0155(10) -0.0021(9) -0.0012(8) 0.0010(9)
C11 0.0170(10) 0.0240(11) 0.0144(10) -0.0012(9) -0.0009(8) 0.0018(9)
C12 0.0164(10) 0.0278(12) 0.0170(10) -0.0004(9) 0.0011(8) 0.0005(9)
C13 0.0193(11) 0.0390(14) 0.0162(11) -0.0006(10) 0.0041(9) -0.0032(10)
C14 0.0152(10) 0.0292(12) 0.0198(11) -0.0035(9) -0.0017(8) -0.0022(9)
C15 0.0200(11) 0.0268(12) 0.0134(10) 0.0011(9) -0.0021(8) -0.0013(9)
C16 0.0161(10) 0.0214(11) 0.0159(10) -0.0022(8) -0.0012(8) -0.0011(8)
C17 0.0162(10) 0.0255(12) 0.0152(10) -0.0026(9) -0.0001(8) 0.0005(9)
C18 0.0217(11) 0.0387(14) 0.0135(10) 0.0015(10) -0.0021(9) -0.0012(10)
N100 0.0373(12) 0.0240(11) 0.0415(13) 0.0013(10) 0.0096(10) -0.0003(9)
C101 0.0395(15) 0.0278(14) 0.0416(15) -0.0023(12) 0.0107(12) -0.0008(12)
C102 0.0496(17) 0.0355(15) 0.0439(16) 0.0030(13) 0.0161(14) 0.0011(13)
C103 0.0445(17) 0.0424(17) 0.0430(16) 0.0004(14) 0.0098(13) -0.0009(14)
C104 0.0457(18) 0.053(2) 0.056(2) -0.0050(16) 0.0177(15) 0.0028(15)
C111 0.0441(17) 0.0305(15) 0.0506(18) -0.0038(13) 0.0112(14) -0.0070(13)
C112 0.0430(17) 0.0474(19) 0.062(2) -0.0051(16) 0.0088(15) -0.0064(15)
C113 0.058(2) 0.062(2) 0.075(3) 0.000(2) -0.0102(19) -0.0168(19)
C114 0.060(3) 0.108(4) 0.108(4) 0.007(3) -0.017(3) -0.031(3)
C121 0.0379(15) 0.0263(14) 0.0435(16) 0.0020(12) 0.0039(12) 0.0016(11)
C122 0.0394(15) 0.0285(14) 0.0453(16) -0.0010(12) 0.0083(13) -0.0008(12)
C123 0.0457(17) 0.0334(15) 0.0462(17) -0.0006(13) -0.0001(13) 0.0026(13)
C124 0.072(2) 0.0458(19) 0.0506(19) 0.0000(16) 0.0028(17) 0.0048(17)
C131 0.0423(16) 0.0282(14) 0.0383(15) 0.0041(11) 0.0093(12) 0.0069(12)
C132 0.0409(17) 0.0395(17) 0.0569(19) -0.0056(15) 0.0017(14) 0.0034(13)
C133 0.053(2) 0.086(3) 0.071(3) 0.007(2) 0.0054(19) 0.029(2)
C134 0.043(4) 0.069(5) 0.082(5) 0.008(4) -0.009(4) 0.004(4)
P201 0.0196(3) 0.0387(4) 0.0214(3) -0.0014(3) 0.0011(2) 0.0006(3)
O202 0.0281(9) 0.0451(11) 0.0237(9) 0.0009(8) 0.0031(7) 0.0071(8)
O203 0.0323(11) 0.0447(12) 0.0563(13) -0.0078(10) 0.0076(9) -0.0062(9)
O204 0.0246(9) 0.0554(12) 0.0247(9) -0.0049(8) 0.0030(7) -0.0009(8)
O205 0.0210(9) 0.0697(14) 0.0257(9) 0.0085(9) 0.0005(7) -0.0008(9)
O301 0.0324(10) 0.0501(12) 0.0242(9) -0.0039(9) 0.0010(8) -0.0081(9)
C302 0.0348(16) 0.079(3) 0.0457(18) -0.0073(17) -0.0033(14) -0.0086(16)
O13 0.0192(9) 0.0792(15) 0.0185(9) 0.0092(9) 0.0013(7) -0.0109(9)
O8 0.0194(8) 0.0367(10) 0.0128(8) 0.0030(7) -0.0030(6) -0.0007(7)
O7 0.0166(8) 0.0401(10) 0.0179(8) 0.0019(7) -0.0044(6) -0.0039(7)
O2 0.0208(9) 0.0873(16) 0.0150(8) 0.0074(10) 0.0007(7) -0.0142(10)
O1 0.0220(8) 0.0512(12) 0.0134(8) 0.0044(8) -0.0026(6) -0.0082(8)
O14 0.0175(8) 0.0437(11) 0.0231(9) 0.0061(8) -0.0022(7) -0.0051(7)
C144 0.064(5) 0.048(4) 0.094(6) 0.021(4) -0.025(4) -0.017(4)

loop_
_atom_type_symbol
_atom_type_scat_dispersion_real
_atom_type_scat_dispersion_imag
_atom_type_scat_Cromer_Mann_a1
_atom_type_scat_Cromer_Mann_b1
_atom_type_scat_Cromer_Mann_a2
_atom_type_scat_Cromer_Mann_b2
_atom_type_scat_Cromer_Mann_a3
_atom_type_scat_Cromer_Mann_b3
_atom_type_scat_Cromer_Mann_a4
_atom_type_scat_Cromer_Mann_b4
_atom_type_scat_Cromer_Mann_c
_atom_type_scat_source
C 0.0033 0.0016 2.3100 20.8439 1.0200 10.2075 1.5886 0.5687 0.8650 51.6512 0.2156 'International Tables Vol C 4.2.6.8 and 6.1.1.4'
H 0.0000 0.0000 0.4930 10.5109 0.3229 26.1257 0.1402 3.1424 0.0408 57.7998 0.0030 'International Tables Vol C 4.2.6.8 and 6.1.1.4'
O 0.0106 0.0060 3.0485 13.2771 2.2868 5.7011 1.5463 0.3239 0.8670 32.9089 0.2508 'International Tables Vol C 4.2.6.8 and 6.1.1.4'
N 0.0061 0.0033 12.2126 0.0057 3.1322 9.8933 2.0125 28.9975 1.1663 0.5826 -11.5290 'International Tables Vol C 4.2.6.8 and 6.1.1.4'
P 0.1023 0.0942 6.4345 1.9067 4.1791 27.1570 1.7800 0.5260 1.4908 68.1645 1.1149 'International Tables Vol C 4.2.6.8 and 6.1.1.4'

loop_
_geom_angle_atom_site_label_1
_geom_angle_atom_site_label_2
_geom_angle_atom_site_label_3
_geom_angle
_geom_angle_publ_flag
C2 C1 C6 119.6(2) yes
C2 C1 O1 117.5(2) yes
C6 C1 O1 122.9(2) yes
C1 C2 C3 119.8(2) yes
C1 C2 O2 121.1(2) yes
C3 C2 O2 119.1(2) yes
C2 C3 C4 121.7(2) yes
C2 C3 H31 118.1 no
C4 C3 H31 120.2 no
C3 C4 C5 118.7(2) yes
C3 C4 C11 121.8(2) yes
C5 C4 C11 119.56(19) yes
C4 C5 C6 118.7(2) yes
C4 C5 C16 120.05(19) yes
C6 C5 C16 121.26(19) yes
C5 C6 C1 121.5(2) yes
C5 C6 H61 120.7 no
C1 C6 H61 117.8 no
C8 C7 C12 119.7(2) yes
C8 C7 O7 117.95(19) yes
C12 C7 O7 122.4(2) yes
C7 C8 C9 119.31(19) yes
C7 C8 O8 117.81(19) yes
C9 C8 O8 122.9(2) yes
C8 C9 C10 121.8(2) yes
C8 C9 H91 118.0 no
C10 C9 H91 120.2 no
C9 C10 C11 118.52(19) yes
C9 C10 C17 121.4(2) yes
C11 C10 C17 120.01(19) yes
C4 C11 C10 120.23(19) yes
C4 C11 C12 121.0(2) yes
C10 C11 C12 118.78(19) yes
C11 C12 C7 121.9(2) yes
C11 C12 H121 120.0 no
C7 C12 H121 118.1 no
C14 C13 C18 121.1(2) yes
C14 C13 O13 118.6(2) yes
C18 C13 O13 120.4(2) yes
C13 C14 C15 119.0(2) yes
C13 C14 O14 115.6(2) yes
C15 C14 O14 125.4(2) yes
C14 C15 C16 121.4(2) yes
C14 C15 H151 117.9 no
C16 C15 H151 120.6 no
C5 C16 C15 120.89(19) yes
C5 C16 C17 120.27(19) yes
C15 C16 C17 118.84(19) yes
C10 C17 C16 119.57(19) yes
C10 C17 C18 121.64(19) yes
C16 C17 C18 118.79(19) yes
C17 C18 C13 120.6(2) yes
C17 C18 H181 120.7 no
C13 C18 H181 118.7 no
C101 N100 C111 110.5(2) yes
C101 N100 C121 106.8(2) yes
C111 N100 C121 111.5(2) yes
C101 N100 C131 110.8(2) yes
C111 N100 C131 106.7(2) yes
C121 N100 C131 110.6(2) yes
N100 C101 C102 115.8(2) yes
N100 C101 H1011 107.3 no
C102 C101 H1011 109.2 no
N100 C101 H1012 104.9 no
C102 C101 H1012 110.7 no
H1011 C101 H1012 108.7 no
C101 C102 C103 111.2(2) yes
C101 C102 H1022 109.5 no
C103 C102 H1022 108.0 no
C101 C102 H1021 110.0 no
C103 C102 H1021 109.3 no
H1022 C102 H1021 108.7 no
C102 C103 C104 113.8(3) yes
C102 C103 H1031 108.3 no
C104 C103 H1031 107.4 no
C102 C103 H1032 108.9 no
C104 C103 H1032 109.3 no
H1031 C103 H1032 109.0 no
C103 C104 H1041 110.0 no
C103 C104 H1042 108.8 no
H1041 C104 H1042 108.9 no
C103 C104 H1043 110.9 no
H1041 C104 H1043 110.1 no
H1042 C104 H1043 108.1 no
N100 C111 C112 115.6(2) yes
N100 C111 H1112 108.4 no
C112 C111 H1112 110.4 no
N100 C111 H1111 106.8 no
C112 C111 H1111 107.0 no
H1112 C111 H1111 108.3 no
C111 C112 C113 110.2(3) yes
C111 C112 H1121 109.3 no
C113 C112 H1121 109.1 no
C111 C112 H1122 110.7 no
C113 C112 H1122 107.3 no
H1121 C112 H1122 110.2 no
C112 C113 C114 113.2(4) yes
C112 C113 H1131 110.5 no
C114 C113 H1131 110.6 no
C112 C113 H1132 106.5 no
C114 C113 H1132 106.0 no
H1131 C113 H1132 109.8 no
C113 C114 H1141 110.4 no
C113 C114 H1143 109.8 no
H1141 C114 H1143 109.5 no
C113 C114 H1142 108.4 no
H1141 C114 H1142 109.3 no
H1143 C114 H1142 109.4 no
N100 C121 C122 117.2(2) yes
N100 C121 H1211 106.4 no
C122 C121 H1211 109.3 no
N100 C121 H1212 106.8 no
C122 C121 H1212 107.9 no
H1211 C121 H1212 109.0 no
C121 C122 C123 108.8(2) yes
C121 C122 H1221 108.7 no
C123 C122 H1221 110.3 no
C121 C122 H1222 110.0 no
C123 C122 H1222 109.8 no
H1221 C122 H1222 109.2 no
C122 C123 C124 113.4(3) yes
C122 C123 H1231 108.6 no
C124 C123 H1231 108.7 no
C122 C123 H1232 107.9 no
C124 C123 H1232 108.3 no
H1231 C123 H1232 109.9 no
C123 C124 H1241 109.9 no
C123 C124 H1242 109.4 no
H1241 C124 H1242 109.4 no
C123 C124 H1243 109.1 no
H1241 C124 H1243 109.1 no
H1242 C124 H1243 109.9 no
N100 C131 C132 115.9(2) yes
N100 C131 H1311 107.6 no
C132 C131 H1311 109.5 no
N100 C131 H1312 105.2 no
C132 C131 H1312 108.8 no
H1311 C131 H1312 109.6 no
C131 C132 C133 109.2(3) yes
C131 C132 H1321 111.2 no
C133 C132 H1321 109.3 no
C131 C132 H1322 108.2 no
C133 C132 H1322 109.4 no
H1321 C132 H1322 109.5 no
C132 C133 C134 121.2(4) yes
C132 C133 H1331 106.9 no
C134 C133 H1331 106.2 no
C132 C133 H1332 106.2 no
C134 C133 H1332 106.6 no
H1331 C133 H1332 109.5 no
C133 C134 H1341 108.6 no
C133 C134 H1343 108.6 no
H1341 C134 H1343 110.8 no
C133 C134 H1342 105.8 no
H1341 C134 H1342 110.7 no
H1343 C134 H1342 112.1 no
O202 P201 O203 105.03(11) yes
O202 P201 O204 116.99(11) yes
O203 P201 O204 111.98(12) yes
O202 P201 O205 107.93(11) yes
O203 P201 O205 103.71(12) yes
O204 P201 O205 110.25(10) yes
P201 O203 H2031 114(3) no
P201 O205 H2051 112(2) no
C302 O301 H3011 101(2) no
O301 C302 H3022 107.3 no
O301 C302 H3021 109.9 no
H3022 C302 H3021 109.8 no
O301 C302 H3023 110.1 no
H3022 C302 H3023 108.7 no
H3021 C302 H3023 111.0 no
C13 O13 H131 108(3) no
C8 O8 H81 111(2) no
C7 O7 H71 113(2) no
C2 O2 H21 114(3) no
C1 O1 H11 108(2) no
C14 O14 H141 113(2) no
C133 C144 H1441 109.8 no
C133 C144 H1443 111.0 no
H1441 C144 H1443 109.4 no
C133 C144 H1442 109.4 no
H1441 C144 H1442 108.5 no
H1443 C144 H1442 108.7 no

loop_
_geom_bond_atom_site_label_1
_geom_bond_atom_site_label_2
_geom_bond_distance
_geom_bond_publ_flag
C1 C2 1.404(3) yes
C1 C6 1.370(3) yes
C1 O1 1.377(3) yes
C2 C3 1.368(3) yes
C2 O2 1.373(3) yes
C3 C4 1.406(3) yes
C3 H31 0.920 no
C4 C5 1.410(3) yes
C4 C11 1.461(3) yes
C5 C6 1.411(3) yes
C5 C16 1.456(3) yes
C6 H61 0.957 no
C7 C8 1.406(3) yes
C7 C12 1.369(3) yes
C7 O7 1.377(3) yes
C8 C9 1.378(3) yes
C8 O8 1.364(2) yes
C9 C10 1.412(3) yes
C9 H91 0.931 no
C10 C11 1.405(3) yes
C10 C17 1.463(3) yes
C11 C12 1.410(3) yes
C12 H121 0.927 no
C13 C14 1.398(3) yes
C13 C18 1.367(3) yes
C13 O13 1.382(3) yes
C14 C15 1.370(3) yes
C14 O14 1.360(3) yes
C15 C16 1.413(3) yes
C15 H151 0.922 no
C16 C17 1.406(3) yes
C17 C18 1.411(3) yes
C18 H181 0.939 no
N100 C101 1.520(3) yes
N100 C111 1.517(3) yes
N100 C121 1.521(3) yes
N100 C131 1.523(3) yes
C101 C102 1.520(4) yes
C101 H1011 0.981 no
C101 H1012 0.974 no
C102 C103 1.522(4) yes
C102 H1022 0.976 no
C102 H1021 0.975 no
C103 C104 1.513(4) yes
C103 H1031 0.996 no
C103 H1032 0.979 no
C104 H1041 0.966 no
C104 H1042 0.968 no
C104 H1043 0.959 no
C111 C112 1.517(4) yes
C111 H1112 0.964 no
C111 H1111 0.960 no
C112 C113 1.515(5) yes
C112 H1121 0.958 no
C112 H1122 0.978 no
C113 C114 1.502(6) yes
C113 H1131 0.972 no
C113 H1132 0.972 no
C114 H1141 0.957 no
C114 H1143 0.956 no
C114 H1142 0.960 no
C121 C122 1.514(4) yes
C121 H1211 0.970 no
C121 H1212 0.964 no
C122 C123 1.526(4) yes
C122 H1221 0.972 no
C122 H1222 0.962 no
C123 C124 1.510(4) yes
C123 H1231 0.972 no
C123 H1232 0.970 no
C124 H1241 0.961 no
C124 H1242 0.965 no
C124 H1243 0.966 no
C131 C132 1.504(4) yes
C131 H1311 0.967 no
C131 H1312 0.968 no
C132 C133 1.527(4) yes
C132 H1321 0.962 no
C132 H1322 0.983 no
C133 C134 1.415(6) yes
C133 H1331 0.950 no
C133 H1332 0.950 no
C134 H1341 0.962 no
C134 H1343 0.976 no
C134 H1342 0.969 no
P201 O202 1.5045(19) yes
P201 O203 1.576(2) yes
P201 O204 1.4896(18) yes
P201 O205 1.5775(18) yes
O203 H2031 0.833(18) no
O205 H2051 0.827(18) no
O301 C302 1.432(3) yes
O301 H3011 0.843(18) no
C302 H3022 0.976 no
C302 H3021 0.969 no
C302 H3023 0.964 no
O13 H131 0.809(18) no
O8 H81 0.818(17) no
O7 H71 0.828(17) no
O2 H21 0.811(18) no
O1 H11 0.808(17) no
O14 H141 0.820(17) no
C144 H1441 0.961 no
C144 H1443 0.959 no
C144 H1442 0.959 no

loop_
_geom_hbond_atom_site_label_D
_geom_hbond_atom_site_label_H
_geom_hbond_atom_site_label_A
_geom_hbond_site_symmetry_A
_geom_hbond_angle_DHA
_geom_hbond_distance_DH
_geom_hbond_distance_HA
_geom_hbond_distance_DA
_geom_hbond_publ_flag
C3 H31 O204 2_666 169.32(7) 0.920 2.510 3.419(4) yes
C6 H61 O8 3_454 171.75(7) 0.957 2.468 3.418(4) yes
C15 H151 O8 3_454 172.72(7) 0.922 2.496 3.412(4) yes
C121 H1211 O8 4_556 137.98(7) 0.970 2.584 3.367(4) yes
C132 H1322 O203 . 162.75(8) 0.983 2.568 3.518(4) yes
O7 H71 O301 2_666 179(3) 0.828 1.876 2.703(4) yes
O8 H81 O202 4_546 168(3) 0.818 1.827 2.633(4) yes
O205 H2051 O2 2_666 160(3) 0.827 1.924 2.715(4) yes
O2 H21 O13 3_554 166(4) 0.811 1.909 2.704(4) yes
O203 H2031 O301 2_666 165(4) 0.833 1.896 2.710(4) yes
O301 H3011 O204 . 169(3) 0.843 1.733 2.564(4) yes
O14 H141 O202 2_566 175(3) 0.820 1.788 2.606(4) yes
O1 H11 O7 3_454 167(3) 0.808 1.964 2.759(4) yes
